data_7219674
loop_
_publ_author_name
'Katzsch, Felix'
'Weber, Edwin'

_publ_section_title
;
 Crystalline inclusion properties of new pyridine and thiophene modified
 wheel-and-axle diol hosts
;
_journal_issue 13
_journal_name_full CrystEngComm
_journal_page_first 2737
_journal_paper_doi 10.1039/C5CE00180C
_journal_volume 17
_journal_year 2015
_chemical_formula_moiety 'C28 H22 N4 O2'
_chemical_formula_sum 'C28 H22 N4 O2'
_chemical_formula_weight 446.50
_chemical_name_systematic 1,3-Bis[di(pyrid-2-yl)hydroxymethyl]benzene
_space_group_IT_number 14
_symmetry_cell_setting monoclinic
_symmetry_space_group_name_Hall '-P 2ybc'
_symmetry_space_group_name_H-M 'P 1 21/c 1'
_atom_sites_solution_hydrogens geom
_atom_sites_solution_primary direct
_atom_sites_solution_secondary difmap
_audit_creation_method SHELXL-97
_audit_update_record
;
2014-08-22 deposited with the CCDC.
2015-02-25 downloaded from the CCDC.
;
_cell_angle_alpha 90.00
_cell_angle_beta 90.315(6)
_cell_angle_gamma 90.00
_cell_formula_units_Z 4
_cell_length_a 8.3478(18)
_cell_length_b 8.0618(17)
_cell_length_c 32.729(7)
_cell_measurement_reflns_used 764
_cell_measurement_temperature 100(2)
_cell_measurement_theta_max 21.85
_cell_measurement_theta_min 3.14
_cell_volume 2202.6(8)
_computing_cell_refinement 'Bruker SAINT'
_computing_data_collection 'Bruker APEX2'
_computing_data_reduction 'Bruker SAINT'
_computing_molecular_graphics 'Bruker SHELXTL'
_computing_publication_material 'Bruker SHELXTL'
_computing_structure_refinement 'SHELXL-97 (Sheldrick, 2008)'
_computing_structure_solution 'SHELXS-97 (Sheldrick, 2008)'
_diffrn_ambient_temperature 100(2)
_diffrn_measured_fraction_theta_full 0.796
_diffrn_measured_fraction_theta_max 0.796
_diffrn_measurement_device_type 'Bruker APEX-II CCD'
_diffrn_measurement_method '\f and \w scans'
_diffrn_radiation_monochromator graphite
_diffrn_radiation_source 'fine-focus sealed tube'
_diffrn_radiation_type MoK\a
_diffrn_radiation_wavelength 0.71073
_diffrn_reflns_av_R_equivalents 0.0495
_diffrn_reflns_av_sigmaI/netI 0.0962
_diffrn_reflns_limit_h_max 9
_diffrn_reflns_limit_h_min -5
_diffrn_reflns_limit_k_max 5
_diffrn_reflns_limit_k_min -9
_diffrn_reflns_limit_l_max 38
_diffrn_reflns_limit_l_min -23
_diffrn_reflns_number 6041
_diffrn_reflns_theta_full 25.00
_diffrn_reflns_theta_max 25.00
_diffrn_reflns_theta_min 1.24
_exptl_absorpt_coefficient_mu 0.087
_exptl_absorpt_correction_T_max 0.9957
_exptl_absorpt_correction_T_min 0.9710
_exptl_absorpt_correction_type multi-scan
_exptl_absorpt_process_details 'SADABS (Sheldrick, 2004)'
_exptl_crystal_colour colourless
_exptl_crystal_density_diffrn 1.346
_exptl_crystal_density_method 'not measured'
_exptl_crystal_description plate
_exptl_crystal_F_000 936
_exptl_crystal_recrystallization_method 'Re-crystallisation from solvent: acetone'
_exptl_crystal_size_max 0.34
_exptl_crystal_size_mid 0.23
_exptl_crystal_size_min 0.05
_refine_diff_density_max 0.191
_refine_diff_density_min -0.219
_refine_diff_density_rms 0.051
_refine_ls_extinction_method none
_refine_ls_goodness_of_fit_ref 0.938
_refine_ls_hydrogen_treatment constr
_refine_ls_matrix_type full
_refine_ls_number_parameters 309
_refine_ls_number_reflns 3086
_refine_ls_number_restraints 0
_refine_ls_restrained_S_all 0.938
_refine_ls_R_factor_all 0.1203
_refine_ls_R_factor_gt 0.0556
_refine_ls_shift/su_max 0.000
_refine_ls_shift/su_mean 0.000
_refine_ls_structure_factor_coef Fsqd
_refine_ls_weighting_details 'calc w=1/[\s^2^(Fo^2^)+(0.0467P)^2^+0.0000P] where P=(Fo^2^+2Fc^2^)/3'
_refine_ls_weighting_scheme calc
_refine_ls_wR_factor_gt 0.1037
_refine_ls_wR_factor_ref 0.1200
_reflns_number_gt 1771
_reflns_number_total 3086
_reflns_threshold_expression >2\s(I)
_cod_data_source_file c5ce00180c3.cif
_cod_data_source_block feka_49_monop
_cod_depositor_comments
;
The following automatic conversions were performed:

'_symmetry_cell_setting' value 'Monoclinic' changed to 'monoclinic'
according to
/usr/data/users/saulius/crontab/automatic-downloads/rss-feeds/RSC/lib/dictionaries/cif_core.dic
dictionary named 'cif_core.dic' version 2.4.2 from 2011-04-26.

Automatic conversion script
Id: cif_fix_values 3086 2015-02-26 13:12:21Z robertas 

 Adding full bibliography for 7219669--7219676.cif.
;
_cod_original_sg_symbol_H-M 'P2(1)/c  '
_cod_database_code 7219674

loop_
_symmetry_equiv_pos_as_xyz
'x, y, z'
'-x, y+1/2, -z+1/2'
'-x, -y, -z'
'x, -y-1/2, z-1/2'

loop_
_atom_site_label
_atom_site_type_symbol
_atom_site_fract_x
_atom_site_fract_y
_atom_site_fract_z
_atom_site_U_iso_or_equiv
_atom_site_adp_type
_atom_site_occupancy
_atom_site_symmetry_multiplicity
_atom_site_calc_flag
_atom_site_refinement_flags
N1 N 0.5431(3) 0.3484(3) 0.04214(8) 0.0284(7) Uani 1 1 d .
N3 N 0.1739(3) 1.0246(4) 0.13275(8) 0.0323(8) Uani 1 1 d .
N4 N 0.2969(4) 0.8426(4) 0.24664(9) 0.0346(8) Uani 1 1 d .
N2 N 0.9699(4) 0.4870(4) 0.05986(9) 0.0405(9) Uani 1 1 d .
O1 O 0.5900(3) 0.6659(3) 0.04413(6) 0.0266(6) Uani 1 1 d .
H1 H 0.5442 0.5983 0.0284 0.040 Uiso 1 1 calc R
O2 O 0.1867(3) 0.7179(3) 0.14454(7) 0.0282(6) Uani 1 1 d .
H2 H 0.1417 0.7868 0.1290 0.042 Uiso 1 1 calc R
C12 C 0.6584(4) 0.6484(4) 0.11490(10) 0.0203(8) Uani 1 1 d .
C14 C 0.4647(4) 0.7501(4) 0.16357(10) 0.0210(8) Uani 1 1 d .
C13 C 0.5018(4) 0.6885(4) 0.12534(9) 0.0204(8) Uani 1 1 d .
H13 H 0.4186 0.6732 0.1058 0.025 Uiso 1 1 calc R
C11 C 0.6907(4) 0.5776(4) 0.07204(10) 0.0247(8) Uani 1 1 d .
C17 C 0.7799(4) 0.6682(4) 0.14378(10) 0.0241(9) Uani 1 1 d .
H17 H 0.8873 0.6399 0.1373 0.029 Uiso 1 1 calc R
C16 C 0.7421(4) 0.7297(4) 0.18193(11) 0.0311(9) Uani 1 1 d .
H16 H 0.8252 0.7449 0.2015 0.037 Uiso 1 1 calc R
C3 C 0.6520(5) 0.1202(4) 0.09907(11) 0.0380(10) Uani 1 1 d .
H3 H 0.6892 0.0423 0.1187 0.046 Uiso 1 1 calc R
C1 C 0.6452(4) 0.3930(4) 0.07137(10) 0.0246(9) Uani 1 1 d .
C2 C 0.7033(5) 0.2818(4) 0.10017(10) 0.0358(10) Uani 1 1 d .
H2A H 0.7778 0.3170 0.1204 0.043 Uiso 1 1 calc R
C5 C 0.4934(4) 0.1876(4) 0.04114(11) 0.0339(9) Uani 1 1 d .
H5 H 0.4202 0.1543 0.0204 0.041 Uiso 1 1 calc R
C15 C 0.5865(4) 0.7696(4) 0.19231(10) 0.0263(9) Uani 1 1 d .
H15 H 0.5630 0.8101 0.2189 0.032 Uiso 1 1 calc R
C6 C 0.8653(4) 0.6117(5) 0.05891(10) 0.0288(9) Uani 1 1 d .
C9 C 1.1701(5) 0.6774(6) 0.03625(11) 0.0468(11) Uani 1 1 d .
H9 H 1.2783 0.6958 0.0286 0.056 Uiso 1 1 calc R
C7 C 0.9066(5) 0.7720(5) 0.04692(11) 0.0414(11) Uani 1 1 d .
H7 H 0.8288 0.8579 0.0465 0.050 Uiso 1 1 calc R
C4 C 0.5447(5) 0.0727(5) 0.06875(11) 0.0367(10) Uani 1 1 d .
H4 H 0.5075 -0.0385 0.0673 0.044 Uiso 1 1 calc R
C10 C 1.1200(5) 0.5233(6) 0.04803(11) 0.0483(12) Uani 1 1 d .
H10 H 1.1963 0.4358 0.0479 0.058 Uiso 1 1 calc R
C8 C 1.0627(5) 0.8034(6) 0.03562(12) 0.0504(12) Uani 1 1 d .
H8 H 1.0943 0.9117 0.0275 0.060 Uiso 1 1 calc R
C18 C 0.2904(4) 0.8028(4) 0.17218(10) 0.0235(8) Uani 1 1 d .
C27 C 0.1442(4) 0.6758(5) 0.29266(11) 0.0385(10) Uani 1 1 d .
H27 H 0.1124 0.6526 0.3199 0.046 Uiso 1 1 calc R
C25 C 0.1328(4) 0.6232(4) 0.22144(11) 0.0335(10) Uani 1 1 d .
H25 H 0.0939 0.5609 0.1988 0.040 Uiso 1 1 calc R
C20 C 0.3561(4) 1.1124(4) 0.18508(11) 0.0328(9) Uani 1 1 d .
H20 H 0.4252 1.0849 0.2072 0.039 Uiso 1 1 calc R
C24 C 0.2375(4) 0.7537(4) 0.21554(10) 0.0250(9) Uani 1 1 d .
C19 C 0.2728(4) 0.9898(4) 0.16392(10) 0.0252(9) Uani 1 1 d .
C23 C 0.1563(4) 1.1845(5) 0.12138(11) 0.0378(10) Uani 1 1 d .
H23 H 0.0868 1.2098 0.0992 0.045 Uiso 1 1 calc R
C21 C 0.3356(5) 1.2756(5) 0.17304(12) 0.0415(11) Uani 1 1 d .
H21 H 0.3903 1.3625 0.1869 0.050 Uiso 1 1 calc R
C28 C 0.2494(5) 0.8009(5) 0.28465(11) 0.0405(11) Uani 1 1 d .
H28 H 0.2916 0.8621 0.3070 0.049 Uiso 1 1 calc R
C26 C 0.0853(4) 0.5845(5) 0.26079(12) 0.0390(10) Uani 1 1 d .
H26 H 0.0129 0.4958 0.2655 0.047 Uiso 1 1 calc R
C22 C 0.2343(5) 1.3109(5) 0.14053(12) 0.0423(11) Uani 1 1 d .
H22 H 0.2195 1.4222 0.1317 0.051 Uiso 1 1 calc R

loop_
_atom_site_aniso_label
_atom_site_aniso_U_11
_atom_site_aniso_U_22
_atom_site_aniso_U_33
_atom_site_aniso_U_23
_atom_site_aniso_U_13
_atom_site_aniso_U_12
N1 0.0332(17) 0.0227(18) 0.0292(17) -0.0010(14) -0.0019(15) -0.0019(16)
N3 0.0358(18) 0.0259(18) 0.0350(18) 0.0000(15) -0.0015(16) 0.0062(17)
N4 0.0378(18) 0.0296(19) 0.036(2) -0.0041(16) -0.0022(16) 0.0045(17)
N2 0.0319(19) 0.051(2) 0.039(2) 0.0005(17) 0.0000(17) 0.0086(19)
O1 0.0314(14) 0.0199(13) 0.0283(14) -0.0005(11) -0.0080(11) 0.0000(13)
O2 0.0267(13) 0.0245(14) 0.0332(15) -0.0002(11) -0.0050(12) -0.0012(13)
C12 0.026(2) 0.0124(19) 0.022(2) 0.0005(15) 0.0011(17) -0.0001(17)
C14 0.0246(18) 0.0123(18) 0.026(2) 0.0021(15) 0.0005(17) -0.0005(17)
C13 0.0183(18) 0.0186(19) 0.024(2) 0.0011(15) -0.0011(16) -0.0017(17)
C11 0.0236(19) 0.022(2) 0.029(2) 0.0021(16) -0.0020(17) 0.0009(18)
C17 0.0205(18) 0.022(2) 0.029(2) -0.0016(17) -0.0006(17) 0.0029(17)
C16 0.028(2) 0.034(2) 0.031(2) -0.0023(18) -0.0093(18) -0.001(2)
C3 0.059(3) 0.022(2) 0.033(2) 0.0021(17) -0.007(2) 0.006(2)
C1 0.0244(19) 0.025(2) 0.025(2) -0.0072(16) 0.0056(18) 0.0015(18)
C2 0.056(3) 0.022(2) 0.029(2) -0.0014(17) -0.013(2) 0.006(2)
C5 0.043(2) 0.021(2) 0.037(2) -0.0034(18) -0.005(2) 0.001(2)
C15 0.031(2) 0.024(2) 0.024(2) -0.0037(16) 0.0000(18) 0.0049(18)
C6 0.029(2) 0.035(2) 0.022(2) -0.0017(17) -0.0014(18) 0.003(2)
C9 0.030(2) 0.076(4) 0.034(3) 0.004(2) 0.004(2) -0.005(3)
C7 0.031(2) 0.037(3) 0.056(3) 0.003(2) 0.010(2) -0.002(2)
C4 0.057(3) 0.016(2) 0.036(2) -0.0008(17) 0.004(2) 0.000(2)
C10 0.034(3) 0.071(4) 0.040(3) -0.002(2) 0.001(2) 0.011(3)
C8 0.043(3) 0.058(3) 0.049(3) 0.001(2) 0.004(2) -0.009(3)
C18 0.0210(18) 0.023(2) 0.026(2) -0.0035(16) -0.0001(17) -0.0001(18)
C27 0.038(2) 0.047(3) 0.030(2) 0.007(2) 0.005(2) -0.005(2)
C25 0.039(2) 0.029(2) 0.033(2) 0.0025(17) -0.004(2) -0.001(2)
C20 0.036(2) 0.018(2) 0.044(2) -0.0002(18) -0.006(2) 0.005(2)
C24 0.026(2) 0.023(2) 0.026(2) 0.0007(17) -0.0007(18) 0.0066(18)
C19 0.0212(18) 0.024(2) 0.030(2) -0.0010(17) 0.0088(17) 0.0054(18)
C23 0.040(2) 0.027(2) 0.047(3) 0.007(2) -0.005(2) 0.008(2)
C21 0.046(2) 0.023(2) 0.056(3) -0.007(2) 0.002(2) 0.001(2)
C28 0.051(3) 0.043(3) 0.027(3) -0.004(2) 0.001(2) 0.006(2)
C26 0.034(2) 0.039(3) 0.044(3) 0.012(2) -0.005(2) -0.004(2)
C22 0.052(3) 0.024(2) 0.050(3) 0.010(2) 0.005(2) 0.010(2)

loop_
_atom_type_symbol
_atom_type_description
_atom_type_scat_dispersion_real
_atom_type_scat_dispersion_imag
_atom_type_scat_source
C C 0.0033 0.0016 'International Tables Vol C Tables 4.2.6.8 and 6.1.1.4'
H H 0.0000 0.0000 'International Tables Vol C Tables 4.2.6.8 and 6.1.1.4'
N N 0.0061 0.0033 'International Tables Vol C Tables 4.2.6.8 and 6.1.1.4'
O O 0.0106 0.0060 'International Tables Vol C Tables 4.2.6.8 and 6.1.1.4'

loop_
_geom_angle_atom_site_label_1
_geom_angle_atom_site_label_2
_geom_angle_atom_site_label_3
_geom_angle
C1 N1 C5 118.0(3)
C19 N3 C23 118.4(3)
C24 N4 C28 117.2(3)
C6 N2 C10 116.2(4)
C11 O1 H1 109.5
C18 O2 H2 109.5
C13 C12 C17 119.3(3)
C13 C12 C11 118.7(3)
C17 C12 C11 122.0(3)
C13 C14 C15 119.1(3)
C13 C14 C18 118.7(3)
C15 C14 C18 122.2(3)
C14 C13 C12 121.4(3)
C14 C13 H13 119.3
C12 C13 H13 119.3
O1 C11 C1 109.2(3)
O1 C11 C12 107.0(3)
C1 C11 C12 109.1(3)
O1 C11 C6 106.6(3)
C1 C11 C6 113.7(3)
C12 C11 C6 110.9(3)
C16 C17 C12 119.1(3)
C16 C17 H17 120.5
C12 C17 H17 120.5
C17 C16 C15 121.7(3)
C17 C16 H16 119.2
C15 C16 H16 119.2
C2 C3 C4 118.8(4)
C2 C3 H3 120.6
C4 C3 H3 120.6
N1 C1 C2 122.4(3)
N1 C1 C11 115.5(3)
C2 C1 C11 122.1(3)
C3 C2 C1 119.2(3)
C3 C2 H2A 120.4
C1 C2 H2A 120.4
N1 C5 C4 122.5(3)
N1 C5 H5 118.7
C4 C5 H5 118.7
C16 C15 C14 119.5(3)
C16 C15 H15 120.3
C14 C15 H15 120.3
N2 C6 C7 122.9(3)
N2 C6 C11 118.5(3)
C7 C6 C11 118.6(3)
C8 C9 C10 118.8(4)
C8 C9 H9 120.6
C10 C9 H9 120.6
C8 C7 C6 118.8(4)
C8 C7 H7 120.6
C6 C7 H7 120.6
C5 C4 C3 119.1(3)
C5 C4 H4 120.5
C3 C4 H4 120.5
N2 C10 C9 124.4(4)
N2 C10 H10 117.8
C9 C10 H10 117.8
C9 C8 C7 118.9(4)
C9 C8 H8 120.5
C7 C8 H8 120.5
O2 C18 C19 107.6(3)
O2 C18 C24 106.6(3)
C19 C18 C24 112.7(3)
O2 C18 C14 108.8(2)
C19 C18 C14 109.1(3)
C24 C18 C14 111.9(3)
C28 C27 C26 118.8(4)
C28 C27 H27 120.6
C26 C27 H27 120.6
C24 C25 C26 119.1(3)
C24 C25 H25 120.5
C26 C25 H25 120.5
C21 C20 C19 118.2(3)
C21 C20 H20 120.9
C19 C20 H20 120.9
N4 C24 C25 122.3(3)
N4 C24 C18 117.1(3)
C25 C24 C18 120.6(3)
N3 C19 C20 122.4(3)
N3 C19 C18 113.4(3)
C20 C19 C18 124.2(3)
N3 C23 C22 122.5(3)
N3 C23 H23 118.8
C22 C23 H23 118.8
C20 C21 C22 119.2(4)
C20 C21 H21 120.4
C22 C21 H21 120.4
N4 C28 C27 123.6(4)
N4 C28 H28 118.2
C27 C28 H28 118.2
C27 C26 C25 119.0(4)
C27 C26 H26 120.5
C25 C26 H26 120.5
C23 C22 C21 119.3(3)
C23 C22 H22 120.4
C21 C22 H22 120.4

loop_
_geom_bond_atom_site_label_1
_geom_bond_atom_site_label_2
_geom_bond_distance
N1 C1 1.327(4)
N1 C5 1.361(4)
N3 C19 1.339(4)
N3 C23 1.350(4)
N4 C24 1.338(4)
N4 C28 1.350(4)
N2 C6 1.332(4)
N2 C10 1.346(5)
O1 C11 1.428(4)
O1 H1 0.8400
O2 C18 1.424(4)
O2 H2 0.8400
C12 C13 1.391(4)
C12 C17 1.392(4)
C12 C11 1.540(4)
C14 C13 1.383(4)
C14 C15 1.390(4)
C14 C18 1.544(4)
C13 H13 0.9500
C11 C1 1.536(5)
C11 C6 1.546(5)
C17 C16 1.381(4)
C17 H17 0.9500
C16 C15 1.382(5)
C16 H16 0.9500
C3 C2 1.371(5)
C3 C4 1.387(5)
C3 H3 0.9500
C1 C2 1.387(4)
C2 H2A 0.9500
C5 C4 1.361(5)
C5 H5 0.9500
C15 H15 0.9500
C6 C7 1.394(5)
C9 C8 1.355(5)
C9 C10 1.367(6)
C9 H9 0.9500
C7 C8 1.379(5)
C7 H7 0.9500
C4 H4 0.9500
C10 H10 0.9500
C8 H8 0.9500
C18 C19 1.538(5)
C18 C24 1.540(4)
C27 C28 1.364(5)
C27 C26 1.366(5)
C27 H27 0.9500
C25 C24 1.382(5)
C25 C26 1.385(5)
C25 H25 0.9500
C20 C21 1.384(5)
C20 C19 1.391(5)
C20 H20 0.9500
C23 C22 1.361(5)
C23 H23 0.9500
C21 C22 1.385(5)
C21 H21 0.9500
C28 H28 0.9500
C26 H26 0.9500
C22 H22 0.9500

loop_
_geom_hbond_atom_site_label_D
_geom_hbond_atom_site_label_H
_geom_hbond_atom_site_label_A
_geom_hbond_distance_DH
_geom_hbond_distance_HA
_geom_hbond_distance_DA
_geom_hbond_angle_DHA
_geom_hbond_site_symmetry_A
O1 H1 N1 0.84 2.06 2.590(4) 120.1 .
O2 H2 N3 0.84 1.94 2.505(4) 123.7 .
C15 H15 N4 0.95 2.42 3.066(5) 125.1 .
C20 H20 N4 0.95 2.58 3.008(5) 107.9 .
O1 H1 N1 0.84 2.45 3.031(3) 126.5 3_665
C4 H4 O1 0.95 2.59 3.399(4) 142.6 1_545
C5 H5 O1 0.95 2.56 3.106(4) 116.6 3_665
C9 H9 O1 0.95 2.66 3.515(5) 150.1 1_655
C17 H17 O2 0.95 2.59 3.419(4) 146.5 1_655
C22 H22 O2 0.95 2.44 3.307(5) 152.3 1_565
C3 H3 Cg5 0.95 2.97 3.774(4) 142.8 1_545
C26 H26 Cg4 0.95 2.91 3.805(4) 157.8 2_545

loop_
_geom_torsion_atom_site_label_1
_geom_torsion_atom_site_label_2
_geom_torsion_atom_site_label_3
_geom_torsion_atom_site_label_4
_geom_torsion
C15 C14 C13 C12 -1.1(5)
C18 C14 C13 C12 176.0(3)
C17 C12 C13 C14 1.0(5)
C11 C12 C13 C14 179.0(3)
C13 C12 C11 O1 39.3(4)
C17 C12 C11 O1 -142.9(3)
C13 C12 C11 C1 -78.8(4)
C17 C12 C11 C1 99.1(4)
C13 C12 C11 C6 155.2(3)
C17 C12 C11 C6 -26.9(4)
C13 C12 C17 C16 -0.9(5)
C11 C12 C17 C16 -178.8(3)
C12 C17 C16 C15 0.9(5)
C5 N1 C1 C2 0.8(5)
C5 N1 C1 C11 -177.4(3)
O1 C11 C1 N1 9.3(4)
C12 C11 C1 N1 126.0(3)
C6 C11 C1 N1 -109.6(3)
O1 C11 C1 C2 -168.8(3)
C12 C11 C1 C2 -52.2(4)
C6 C11 C1 C2 72.3(4)
C4 C3 C2 C1 0.8(6)
N1 C1 C2 C3 -1.1(5)
C11 C1 C2 C3 176.9(3)
C1 N1 C5 C4 -0.1(5)
C17 C16 C15 C14 -1.0(5)
C13 C14 C15 C16 1.0(5)
C18 C14 C15 C16 -176.0(3)
C10 N2 C6 C7 -0.7(5)
C10 N2 C6 C11 179.8(3)
O1 C11 C6 N2 -139.3(3)
C1 C11 C6 N2 -18.9(4)
C12 C11 C6 N2 104.6(3)
O1 C11 C6 C7 41.2(4)
C1 C11 C6 C7 161.6(3)
C12 C11 C6 C7 -74.9(4)
N2 C6 C7 C8 -0.2(6)
C11 C6 C7 C8 179.3(3)
N1 C5 C4 C3 -0.2(6)
C2 C3 C4 C5 -0.2(6)
C6 N2 C10 C9 1.4(6)
C8 C9 C10 N2 -1.1(6)
C10 C9 C8 C7 0.1(6)
C6 C7 C8 C9 0.5(6)
C13 C14 C18 O2 23.1(4)
C15 C14 C18 O2 -159.9(3)
C13 C14 C18 C19 -94.0(3)
C15 C14 C18 C19 83.0(4)
C13 C14 C18 C24 140.6(3)
C15 C14 C18 C24 -42.4(4)
C28 N4 C24 C25 -0.6(5)
C28 N4 C24 C18 179.3(3)
C26 C25 C24 N4 1.1(5)
C26 C25 C24 C18 -178.7(3)
O2 C18 C24 N4 -167.4(3)
C19 C18 C24 N4 -49.5(4)
C14 C18 C24 N4 73.9(4)
O2 C18 C24 C25 12.5(4)
C19 C18 C24 C25 130.4(3)
C14 C18 C24 C25 -106.3(3)
C23 N3 C19 C20 0.7(5)
C23 N3 C19 C18 -176.5(3)
C21 C20 C19 N3 -0.3(5)
C21 C20 C19 C18 176.5(3)
O2 C18 C19 N3 -2.8(4)
C24 C18 C19 N3 -120.1(3)
C14 C18 C19 N3 115.0(3)
O2 C18 C19 C20 -179.9(3)
C24 C18 C19 C20 62.9(4)
C14 C18 C19 C20 -62.1(4)
C19 N3 C23 C22 -0.4(5)
C19 C20 C21 C22 -0.3(5)
C24 N4 C28 C27 -0.7(5)
C26 C27 C28 N4 1.4(6)
C28 C27 C26 C25 -0.8(5)
C24 C25 C26 C27 -0.4(5)
N3 C23 C22 C21 -0.2(6)
C20 C21 C22 C23 0.5(6)
